data_2213904
loop_
_publ_author_name
'Choi, Hong Dae'
'Seo,  Pil Ja'
'Son, Byeng Wha'
'Lee, Uk'

_publ_section_title 2,5-Dimethyl-3,4-bis(methylsulfanyl)-7-phenylbenzo[1,2-<i>b</i>:4,3-<i>b</i>']difuran
_journal_coeditor_code NC2024
_journal_issue 6
_journal_name_full 'Acta Crystallographica Section E'
_journal_page_first o2920
_journal_page_last o2921
_journal_paper_doi 10.1107/S1600536807022520
_journal_volume 63
_journal_year 2007
_chemical_formula_iupac 'C20 H18 O2 S2'
_chemical_formula_moiety 'C20 H18 O2 S2'
_chemical_formula_sum 'C20 H18 O2 S2'
_chemical_formula_weight 354.46
_chemical_name_systematic
;
2,5-Dimethyl-3,4-bis(methylsulfanyl)-7-phenylbenzo[1,2-b:4,3-b']difuran
;
_space_group_IT_number 14
_symmetry_cell_setting monoclinic
_symmetry_space_group_name_Hall '-P 2ybc'
_symmetry_space_group_name_H-M 'P 1 21/c 1'
_atom_sites_solution_hydrogens geom
_atom_sites_solution_primary direct
_atom_sites_solution_secondary difmap
_audit_creation_method SHELXL-97
_cell_angle_alpha 90.00
_cell_angle_beta 90.8530(10)
_cell_angle_gamma 90.00
_cell_formula_units_Z 4
_cell_length_a 10.0049(7)
_cell_length_b 7.8533(6)
_cell_length_c 21.880(2)
_cell_measurement_reflns_used 5833
_cell_measurement_temperature 173(2)
_cell_measurement_theta_max 28.23
_cell_measurement_theta_min 2.74
_cell_volume 1719.0(2)
_computing_cell_refinement 'SAINT (Bruker, 1997)'
_computing_data_collection 'SMART (Bruker, 1997)'
_computing_data_reduction SAINT
_computing_molecular_graphics 'ORTEP-3 (Farrugia, 1997) and DIAMOND (Brandenburg, 1998)'
_computing_publication_material SHELXL97
_computing_structure_refinement 'SHELXL97 (Sheldrick, 1997)'
_computing_structure_solution 'SHELXS97 (Sheldrick, 1997)'
_diffrn_ambient_temperature 173(2)
_diffrn_detector_area_resol_mean 10.00
_diffrn_measured_fraction_theta_full 0.995
_diffrn_measured_fraction_theta_max 0.995
_diffrn_measurement_device_type 'Bruker SMART CCD'
_diffrn_measurement_method '\f and \w'
_diffrn_radiation_monochromator graphite
_diffrn_radiation_source 'fine-focus sealed tube'
_diffrn_radiation_type MoK\a
_diffrn_radiation_wavelength 0.71073
_diffrn_reflns_av_R_equivalents 0.0825
_diffrn_reflns_av_sigmaI/netI 0.0583
_diffrn_reflns_limit_h_max 11
_diffrn_reflns_limit_h_min -11
_diffrn_reflns_limit_k_max 9
_diffrn_reflns_limit_k_min -9
_diffrn_reflns_limit_l_max 26
_diffrn_reflns_limit_l_min -26
_diffrn_reflns_number 12247
_diffrn_reflns_theta_full 25.00
_diffrn_reflns_theta_max 25.00
_diffrn_reflns_theta_min 2.04
_diffrn_standards_decay_% 0
_diffrn_standards_interval_time 0
_diffrn_standards_number 0
_exptl_absorpt_coefficient_mu 0.319
_exptl_absorpt_correction_type none
_exptl_crystal_colour colorless
_exptl_crystal_density_diffrn 1.370
_exptl_crystal_density_method 'not measured'
_exptl_crystal_description block
_exptl_crystal_F_000 744
_exptl_crystal_size_max 0.67
_exptl_crystal_size_mid 0.46
_exptl_crystal_size_min 0.33
_refine_diff_density_max 0.314
_refine_diff_density_min -0.338
_refine_ls_extinction_method none
_refine_ls_goodness_of_fit_ref 1.076
_refine_ls_hydrogen_treatment constr
_refine_ls_matrix_type full
_refine_ls_number_parameters 221
_refine_ls_number_reflns 3009
_refine_ls_number_restraints 0
_refine_ls_restrained_S_all 1.076
_refine_ls_R_factor_all 0.0701
_refine_ls_R_factor_gt 0.0605
_refine_ls_shift/su_max 0.000
_refine_ls_shift/su_mean 0.000
_refine_ls_structure_factor_coef Fsqd
_refine_ls_weighting_details 'calc w=1/[\s^2^(Fo^2^)+(0.0288P)^2^+3.9955P] where P=(Fo^2^+2Fc^2^)/3'
_refine_ls_weighting_scheme calc
_refine_ls_wR_factor_gt 0.1214
_refine_ls_wR_factor_ref 0.1263
_reflns_number_gt 2632
_reflns_number_total 3009
_reflns_threshold_expression I>2\s(I)
_cod_data_source_file nc2024.cif
_cod_data_source_block I
_cod_original_sg_symbol_Hall -p_2ybc
_cod_original_sg_symbol_H-M 'P 21/c'
_cod_database_code 2213904
_cod_database_fobs_code 2213904

loop_
_symmetry_equiv_pos_as_xyz
'x, y, z'
'-x, y+1/2, -z+1/2'
'-x, -y, -z'
'x, -y-1/2, z-1/2'

loop_
_atom_site_type_symbol
_atom_site_label
_atom_site_fract_x
_atom_site_fract_y
_atom_site_fract_z
_atom_site_U_iso_or_equiv
_atom_site_adp_type
_atom_site_calc_flag
_atom_site_refinement_flags
_atom_site_occupancy
S S1 0.39893(9) 0.72262(10) 0.18747(4) 0.0233(2) Uani d . 1
S S2 0.19394(9) 0.89237(10) 0.06709(4) 0.0250(2) Uani d . 1
O O2 0.4135(2) 1.2640(3) 0.00149(10) 0.0234(5) Uani d . 1
O O1 0.7220(2) 1.0075(3) 0.18439(9) 0.0214(5) Uani d . 1
C C1 0.5243(3) 0.8735(4) 0.17240(13) 0.0196(7) Uani d . 1
C C14 0.3163(3) 1.0472(4) 0.05212(14) 0.0199(7) Uani d . 1
C C11 0.6240(3) 1.2877(4) 0.05756(14) 0.0223(7) Uani d . 1
H H11 0.6528 1.3768 0.0330 0.027 Uiso calc R 1
C C16 0.5268(3) 1.0117(4) 0.12821(13) 0.0187(7) Uani d . 1
C C13 0.3016(3) 1.1618(4) 0.00586(14) 0.0228(7) Uani d . 1
C C3 0.6512(3) 1.0902(4) 0.13854(14) 0.0195(7) Uani d . 1
C C2 0.6411(3) 0.8766(4) 0.20384(14) 0.0226(7) Uani d . 1
C C12 0.5010(3) 1.2112(4) 0.04701(13) 0.0192(7) Uani d . 1
C C15 0.4466(3) 1.0772(4) 0.08013(13) 0.0184(7) Uani d . 1
C C5 0.8316(3) 1.3136(4) 0.12234(14) 0.0198(7) Uani d . 1
C C4 0.7036(3) 1.2280(4) 0.10582(14) 0.0208(7) Uani d . 1
C C8 1.0600(4) 1.5023(4) 0.15221(16) 0.0297(8) Uani d . 1
H H8 1.1341 1.5690 0.1620 0.036 Uiso calc R 1
C C18 0.1171(4) 0.9777(4) 0.13506(16) 0.0309(8) Uani d . 1
H H18A 0.1817 0.9803 0.1679 0.046 Uiso calc R 1
H H18B 0.0432 0.9069 0.1463 0.046 Uiso calc R 1
H H18C 0.0857 1.0911 0.1270 0.046 Uiso calc R 1
C C6 0.8609(4) 1.3560(4) 0.18290(15) 0.0287(8) Uani d . 1
H H6 0.8041 1.3210 0.2138 0.034 Uiso calc R 1
C C10 0.9212(4) 1.3615(4) 0.07741(15) 0.0241(7) Uani d . 1
H H10 0.9046 1.3307 0.0370 0.029 Uiso calc R 1
C C19 0.6990(4) 0.7631(4) 0.25136(16) 0.0312(8) Uani d . 1
H H19A 0.6339 0.6795 0.2627 0.047 Uiso calc R 1
H H19B 0.7242 0.8293 0.2866 0.047 Uiso calc R 1
H H19C 0.7765 0.7071 0.2356 0.047 Uiso calc R 1
C C7 0.9745(4) 1.4502(4) 0.19740(16) 0.0315(8) Uani d . 1
H H7 0.9930 1.4785 0.2379 0.038 Uiso calc R 1
C C9 1.0350(4) 1.4546(4) 0.09230(16) 0.0277(8) Uani d . 1
H H9 1.0945 1.4851 0.0619 0.033 Uiso calc R 1
C C20 0.1936(4) 1.1948(4) -0.03949(15) 0.0296(8) Uani d . 1
H H20A 0.2282 1.1837 -0.0800 0.044 Uiso calc R 1
H H20B 0.1597 1.3080 -0.0339 0.044 Uiso calc R 1
H H20C 0.1228 1.1140 -0.0340 0.044 Uiso calc R 1
C C17 0.4336(4) 0.5686(4) 0.12851(18) 0.0416(10) Uani d . 1
H H17A 0.4244 0.6217 0.0891 0.062 Uiso calc R 1
H H17B 0.3717 0.4757 0.1313 0.062 Uiso calc R 1
H H17C 0.5231 0.5266 0.1338 0.062 Uiso calc R 1

loop_
_atom_site_aniso_label
_atom_site_aniso_U_11
_atom_site_aniso_U_22
_atom_site_aniso_U_33
_atom_site_aniso_U_12
_atom_site_aniso_U_13
_atom_site_aniso_U_23
S1 0.0239(5) 0.0196(4) 0.0264(4) -0.0026(3) 0.0050(3) 0.0014(3)
S2 0.0239(5) 0.0256(4) 0.0254(4) -0.0077(3) -0.0016(3) -0.0039(3)
O2 0.0245(14) 0.0208(11) 0.0249(11) -0.0017(9) -0.0028(10) 0.0015(9)
O1 0.0206(13) 0.0184(11) 0.0252(11) -0.0022(9) -0.0040(9) -0.0006(9)
C1 0.0232(19) 0.0156(15) 0.0203(15) -0.0023(12) 0.0037(13) 0.0002(12)
C14 0.0183(18) 0.0184(15) 0.0229(16) -0.0016(12) 0.0023(13) -0.0047(12)
C11 0.025(2) 0.0152(15) 0.0264(16) -0.0031(13) 0.0050(14) -0.0035(13)
C16 0.0195(18) 0.0163(14) 0.0202(15) 0.0011(12) 0.0001(13) -0.0048(12)
C13 0.0200(19) 0.0232(16) 0.0254(16) 0.0019(13) 0.0027(13) -0.0040(13)
C3 0.0192(18) 0.0193(15) 0.0198(15) 0.0023(12) -0.0019(13) -0.0032(12)
C2 0.023(2) 0.0178(15) 0.0266(16) 0.0015(13) 0.0005(14) 0.0020(13)
C12 0.0226(19) 0.0175(15) 0.0175(15) 0.0036(13) -0.0006(13) -0.0011(12)
C15 0.0214(18) 0.0144(14) 0.0194(15) 0.0008(12) 0.0008(13) -0.0046(12)
C5 0.0215(18) 0.0127(14) 0.0254(16) 0.0010(12) 0.0004(13) -0.0002(12)
C4 0.0176(18) 0.0173(15) 0.0276(16) -0.0004(12) 0.0010(13) -0.0061(13)
C8 0.022(2) 0.0251(17) 0.041(2) -0.0046(14) -0.0066(16) 0.0009(15)
C18 0.026(2) 0.0321(19) 0.0352(19) -0.0004(15) 0.0084(16) -0.0001(15)
C6 0.025(2) 0.0336(19) 0.0279(17) -0.0045(15) 0.0045(15) -0.0026(15)
C10 0.027(2) 0.0204(16) 0.0244(16) 0.0001(13) -0.0026(14) 0.0025(13)
C19 0.033(2) 0.0283(18) 0.0321(19) -0.0005(15) -0.0054(16) 0.0057(15)
C7 0.030(2) 0.038(2) 0.0264(18) -0.0043(16) -0.0040(15) -0.0109(15)
C9 0.022(2) 0.0266(17) 0.0348(19) -0.0041(14) 0.0010(15) 0.0095(14)
C20 0.028(2) 0.0283(18) 0.0318(18) 0.0036(15) -0.0055(15) 0.0017(15)
C17 0.046(3) 0.0226(18) 0.057(2) -0.0096(17) 0.018(2) -0.0153(17)

loop_
_atom_type_symbol
_atom_type_description
_atom_type_scat_dispersion_real
_atom_type_scat_dispersion_imag
_atom_type_scat_source
C C 0.0033 0.0016 'International Tables Vol C Tables 4.2.6.8 and 6.1.1.4'
H H 0.0000 0.0000 'International Tables Vol C Tables 4.2.6.8 and 6.1.1.4'
O O 0.0106 0.0060 'International Tables Vol C Tables 4.2.6.8 and 6.1.1.4'
S S 0.1246 0.1234 'International Tables Vol C Tables 4.2.6.8 and 6.1.1.4'

loop_
_geom_angle_atom_site_label_1
_geom_angle_atom_site_label_2
_geom_angle_atom_site_label_3
_geom_angle
C1 S1 C17 99.90(16)
C14 S2 C18 101.65(15)
C12 O2 C13 106.4(2)
C2 O1 C3 106.1(2)
C2 C1 C16 107.6(3)
C2 C1 S1 122.1(2)
C16 C1 S1 130.2(2)
C13 C14 C15 107.0(3)
C13 C14 S2 121.9(3)
C15 C14 S2 131.0(2)
C12 C11 C4 118.4(3)
C12 C11 H11 120.8
C4 C11 H11 120.8
C15 C16 C3 116.9(3)
C15 C16 C1 138.9(3)
C3 C16 C1 104.1(3)
C14 C13 O2 110.9(3)
C14 C13 C20 133.2(3)
O2 C13 C20 115.9(3)
O1 C3 C4 122.8(3)
O1 C3 C16 110.7(3)
C4 C3 C16 126.4(3)
C1 C2 O1 111.4(3)
C1 C2 C19 132.4(3)
O1 C2 C19 116.1(3)
O2 C12 C11 122.8(3)
O2 C12 C15 110.7(3)
C11 C12 C15 126.4(3)
C12 C15 C16 116.2(3)
C12 C15 C14 105.0(3)
C16 C15 C14 138.8(3)
C10 C5 C6 118.6(3)
C10 C5 C4 120.8(3)
C6 C5 C4 120.5(3)
C11 C4 C3 115.6(3)
C11 C4 C5 120.8(3)
C3 C4 C5 123.5(3)
C7 C8 C9 119.6(3)
C7 C8 H8 120.2
C9 C8 H8 120.2
S2 C18 H18A 109.5
S2 C18 H18B 109.5
H18A C18 H18B 109.5
S2 C18 H18C 109.5
H18A C18 H18C 109.5
H18B C18 H18C 109.5
C7 C6 C5 120.3(3)
C7 C6 H6 119.9
C5 C6 H6 119.9
C5 C10 C9 120.7(3)
C5 C10 H10 119.6
C9 C10 H10 119.6
C2 C19 H19A 109.5
C2 C19 H19B 109.5
H19A C19 H19B 109.5
C2 C19 H19C 109.5
H19A C19 H19C 109.5
H19B C19 H19C 109.5
C8 C7 C6 120.6(3)
C8 C7 H7 119.7
C6 C7 H7 119.7
C8 C9 C10 120.1(3)
C8 C9 H9 119.9
C10 C9 H9 119.9
C13 C20 H20A 109.5
C13 C20 H20B 109.5
H20A C20 H20B 109.5
C13 C20 H20C 109.5
H20A C20 H20C 109.5
H20B C20 H20C 109.5
S1 C17 H17A 109.5
S1 C17 H17B 109.5
H17A C17 H17B 109.5
S1 C17 H17C 109.5
H17A C17 H17C 109.5
H17B C17 H17C 109.5

loop_
_geom_bond_atom_site_label_1
_geom_bond_atom_site_label_2
_geom_bond_distance
S1 C1 1.761(3)
S1 C17 1.806(3)
S2 C14 1.760(3)
S2 C18 1.813(3)
O2 C12 1.380(4)
O2 C13 1.382(4)
O1 C2 1.379(4)
O1 C3 1.381(4)
C1 C2 1.347(5)
C1 C16 1.454(4)
C14 C13 1.360(4)
C14 C15 1.452(5)
C11 C12 1.386(5)
C11 C4 1.394(5)
C11 H11 0.9300
C16 C15 1.410(4)
C16 C3 1.405(4)
C13 C20 1.479(5)
C3 C4 1.403(4)
C2 C19 1.481(4)
C12 C15 1.393(4)
C5 C10 1.392(5)
C5 C6 1.393(4)
C5 C4 1.486(4)
C8 C7 1.379(5)
C8 C9 1.382(5)
C8 H8 0.9300
C18 H18A 0.9600
C18 H18B 0.9600
C18 H18C 0.9600
C6 C7 1.389(5)
C6 H6 0.9300
C10 C9 1.387(5)
C10 H10 0.9300
C19 H19A 0.9600
C19 H19B 0.9600
C19 H19C 0.9600
C7 H7 0.9300
C9 H9 0.9300
C20 H20A 0.9600
C20 H20B 0.9600
C20 H20C 0.9600
C17 H17A 0.9600
C17 H17B 0.9600
C17 H17C 0.9600

loop_
_geom_hbond_atom_site_label_D
_geom_hbond_atom_site_label_H
_geom_hbond_atom_site_label_A
_geom_hbond_site_symmetry_A
_geom_hbond_distance_DH
_geom_hbond_distance_HA
_geom_hbond_distance_DA
_geom_hbond_angle_DHA
C17 H17C Cg2 1_545 0.96 3.13 3.662(5) 116.7
C18 H18C Cg1 1_455 0.96 2.85 3.772(5) 161.8
C20 H20A Cg3 3_675 0.96 2.76 3.635(5) 152.3

loop_
_geom_torsion_atom_site_label_1
_geom_torsion_atom_site_label_2
_geom_torsion_atom_site_label_3
_geom_torsion_atom_site_label_4
_geom_torsion
C17 S1 C1 C2 -97.7(3)
C17 S1 C1 C16 83.0(3)
C18 S2 C14 C13 -105.1(3)
C18 S2 C14 C15 78.3(3)
C2 C1 C16 C15 175.8(4)
S1 C1 C16 C15 -4.8(6)
C2 C1 C16 C3 -0.8(3)
S1 C1 C16 C3 178.6(2)
C15 C14 C13 O2 0.3(3)
S2 C14 C13 O2 -177.0(2)
C15 C14 C13 C20 179.3(3)
S2 C14 C13 C20 2.0(5)
C12 O2 C13 C14 -0.2(3)
C12 O2 C13 C20 -179.4(3)
C2 O1 C3 C4 -177.7(3)
C2 O1 C3 C16 -0.7(3)
C15 C16 C3 O1 -176.6(2)
C1 C16 C3 O1 0.9(3)
C15 C16 C3 C4 0.3(5)
C1 C16 C3 C4 177.7(3)
C16 C1 C2 O1 0.4(4)
S1 C1 C2 O1 -179.1(2)
C16 C1 C2 C19 -175.8(3)
S1 C1 C2 C19 4.8(5)
C3 O1 C2 C1 0.2(3)
C3 O1 C2 C19 177.0(3)
C13 O2 C12 C11 -178.5(3)
C13 O2 C12 C15 0.0(3)
C4 C11 C12 O2 178.2(3)
C4 C11 C12 C15 -0.1(5)
O2 C12 C15 C16 -179.9(2)
C11 C12 C15 C16 -1.4(5)
O2 C12 C15 C14 0.1(3)
C11 C12 C15 C14 178.6(3)
C3 C16 C15 C12 1.3(4)
C1 C16 C15 C12 -175.0(3)
C3 C16 C15 C14 -178.8(3)
C1 C16 C15 C14 5.0(7)
C13 C14 C15 C12 -0.2(3)
S2 C14 C15 C12 176.7(2)
C13 C14 C15 C16 179.8(3)
S2 C14 C15 C16 -3.2(6)
C12 C11 C4 C3 1.7(4)
C12 C11 C4 C5 -175.2(3)
O1 C3 C4 C11 174.7(3)
C16 C3 C4 C11 -1.8(5)
O1 C3 C4 C5 -8.5(5)
C16 C3 C4 C5 175.0(3)
C10 C5 C4 C11 -45.0(4)
C6 C5 C4 C11 131.4(3)
C10 C5 C4 C3 138.4(3)
C6 C5 C4 C3 -45.2(4)
C10 C5 C6 C7 2.6(5)
C4 C5 C6 C7 -173.8(3)
C6 C5 C10 C9 -2.2(5)
C4 C5 C10 C9 174.3(3)
C9 C8 C7 C6 -2.5(5)
C5 C6 C7 C8 -0.3(5)
C7 C8 C9 C10 2.9(5)
C5 C10 C9 C8 -0.5(5)

loop_
_cod_related_entry_id
_cod_related_entry_database
_cod_related_entry_code
1 ChemSpider 21124377
